data_7158878
loop_
_publ_author_name
'Chernykh, Anton V.'
'Aloshyn, Danylo'
'Kuchkovska, Yuliya O.'
'Daniliuc, Constantin Gabriel'
'Tolmachova, Nataliya A.'
'Kondratov, Ivan S.'
'Zozulya, Sergiy X.'
'Grygorenko, Oleksandr O.'
'Haufe, Guenter'

_publ_section_title
;
 Impact of \b-Perfluoroalkyl Substitution of Proline on the Proteolytic
 Stability of Its Peptide Derivatives
;
_journal_name_full 'Organic &amp; Biomolecular Chemistry'
_journal_paper_doi 10.1039/D2OB01430K
_journal_year 2022
_chemical_absolute_configuration ad
_chemical_formula_sum 'C20 H25 F5 N2 O4'
_chemical_formula_weight 452.42
_space_group_crystal_system orthorhombic
_space_group_IT_number 19
_space_group_name_Hall 'P 2ac 2ab'
_space_group_name_H-M_alt 'P 21 21 21'
_atom_sites_solution_hydrogens mixed
_atom_sites_solution_primary direct
_audit_creation_method 'APEX3 v2016.1-0'
_audit_update_record
;
2022-08-01 deposited with the CCDC.	2022-09-08 downloaded from the CCDC.
;
_cell_angle_alpha 90
_cell_angle_beta 90
_cell_angle_gamma 90
_cell_formula_units_Z 8
_cell_length_a 9.8654(2)
_cell_length_b 19.9514(4)
_cell_length_c 21.5323(4)
_cell_measurement_reflns_used 9794
_cell_measurement_temperature 100.(2)
_cell_measurement_theta_max 68.2958
_cell_measurement_theta_min 3.0196
_cell_volume 4238.17(14)
_computing_cell_refinement 'SAINT V8.37A (Bruker AXS Inc., 2015)'
_computing_data_collection
;

APEX3 v2016.1-0 (Bruker AXS Inc., 2016)
;
_computing_data_reduction 'SAINT V8.37A (Bruker AXS Inc., 2015)'
_computing_molecular_graphics 'XP (Sheldrick, 2014)'
_computing_publication_material 'SHELXL-2014/7 (Sheldrick, 2014)'
_computing_structure_refinement 'SHELXL-2014/7 (Sheldrick, 2014)'
_computing_structure_solution 'SHELXL-2014/7 (Sheldrick, 2014)'
_diffrn_ambient_temperature 100.(2)
_diffrn_detector_area_resol_mean 10.4167
_diffrn_measured_fraction_theta_full 0.997
_diffrn_measured_fraction_theta_max 0.997
_diffrn_measurement_device_type 'Bruker D8 Venture PHOTON 100 CMOS'
_diffrn_measurement_method 'omega and phi scans'
_diffrn_radiation_monochromator 'MX mirror'
_diffrn_radiation_type 'Cu K\a'
_diffrn_radiation_wavelength 1.54178
_diffrn_reflns_av_R_equivalents 0.0435
_diffrn_reflns_av_unetI/netI 0.0287
_diffrn_reflns_limit_h_max 9
_diffrn_reflns_limit_h_min -11
_diffrn_reflns_limit_k_max 24
_diffrn_reflns_limit_k_min -23
_diffrn_reflns_limit_l_max 23
_diffrn_reflns_limit_l_min -25
_diffrn_reflns_number 41676
_diffrn_reflns_theta_full 68.29
_diffrn_reflns_theta_max 68.29
_diffrn_reflns_theta_min 3.02
_diffrn_source 'Cu ImS'
_diffrn_source_type 'micro focus tube'
_exptl_absorpt_coefficient_mu 1.107
_exptl_absorpt_correction_T_max 0.94
_exptl_absorpt_correction_T_min 0.86
_exptl_absorpt_correction_type multi-scan
_exptl_absorpt_process_details
;
Bruker AXS (2014). SADABS, Version 2014/5, Bruker AXS Inc., Madison, Wisconsin,
USA.
;
_exptl_crystal_colour colourless
_exptl_crystal_density_diffrn 1.418
_exptl_crystal_density_method 'not measured'
_exptl_crystal_description needle
_exptl_crystal_F_000 1888
_exptl_crystal_size_max 0.253
_exptl_crystal_size_mid 0.105
_exptl_crystal_size_min 0.060
_refine_diff_density_max 0.189
_refine_diff_density_min -0.209
_refine_ls_abs_structure_details
;

Flack x determined using 3072 quotients [(I+)-(I-)]/[(I+)+(I-)]
(Parsons, Flack and Wagner, Acta Cryst. B69 (2013) 249-259).
;
_refine_ls_abs_structure_Flack 0.00(3)
_refine_ls_extinction_method none
_refine_ls_goodness_of_fit_ref 1.060
_refine_ls_hydrogen_treatment mixed
_refine_ls_matrix_type full
_refine_ls_number_parameters 581
_refine_ls_number_reflns 7734
_refine_ls_number_restraints 1
_refine_ls_restrained_S_all 1.060
_refine_ls_R_factor_all 0.0304
_refine_ls_R_factor_gt 0.0272
_refine_ls_shift/su_max 0.000
_refine_ls_shift/su_mean 0.000
_refine_ls_structure_factor_coef Fsqd
_refine_ls_weighting_details 'w=1/[\s^2^(Fo^2^)+(0.0281P)^2^+0.8862P] where P=(Fo^2^+2Fc^2^)/3'
_refine_ls_weighting_scheme calc
_refine_ls_wR_factor_gt 0.0619
_refine_ls_wR_factor_ref 0.0633
_reflns_number_gt 7320
_reflns_number_total 7734
_reflns_threshold_expression 'I > 2\s(I)'
_cod_data_source_file d2ob01430k2.cif
_cod_data_source_block dan9437_2S3S-5b
_cod_database_code 7158878

loop_
_space_group_symop_operation_xyz
'x, y, z'
'-x+1/2, -y, z+1/2'
'-x, y+1/2, -z+1/2'
'x+1/2, -y+1/2, -z'

loop_
_atom_site_type_symbol
_atom_site_label
_atom_site_fract_x
_atom_site_fract_y
_atom_site_fract_z
_atom_site_U_iso_or_equiv
_atom_site_adp_type
_atom_site_calc_flag
_atom_site_refinement_flags_adp
_atom_site_refinement_flags_occupancy
_atom_site_refinement_flags_posn
_atom_site_occupancy
_atom_site_disorder_assembly
_atom_site_disorder_group
N N1A 0.4296(2) 0.57042(8) 0.78068(8) 0.0146(4) Uani d . . . 1 . .
N N2A 0.4768(2) 0.72928(8) 0.73050(9) 0.0142(4) Uani d . . . 1 . .
H H2C 0.557(3) 0.7232(12) 0.7353(11) 0.012(6) Uiso d . . . 1 . .
O O1A 0.57855(17) 0.62544(7) 0.84246(7) 0.0181(3) Uani d . . . 1 . .
O O2A 0.43476(17) 0.54519(7) 0.88092(6) 0.0183(3) Uani d . . . 1 . .
O O3A 0.27298(16) 0.67967(7) 0.71782(7) 0.0177(3) Uani d . . . 1 . .
O O4A 0.64572(16) 0.84865(7) 0.74533(8) 0.0187(3) Uani d . . . 1 . .
H H4A 0.691(3) 0.8131(17) 0.7345(15) 0.039(9) Uiso d . . . 1 . .
F F1A 0.64028(13) 0.53172(7) 0.63994(6) 0.0202(3) Uani d . . . 1 . .
F F2A 0.55632(15) 0.62428(6) 0.60230(6) 0.0213(3) Uani d . . . 1 . .
F F3A 0.44893(16) 0.46068(6) 0.57134(6) 0.0264(3) Uani d . . . 1 . .
F F4A 0.37543(15) 0.55483(7) 0.53528(6) 0.0275(3) Uani d . . . 1 . .
F F5A 0.58196(16) 0.52464(7) 0.51915(6) 0.0284(3) Uani d . . . 1 . .
C C1A 0.4694(2) 0.60787(10) 0.72507(9) 0.0120(4) Uani d . . . 1 . .
H H1A 0.57 0.6138 0.7232 0.014 Uiso calc U . R 1 . .
C C2A 0.4185(2) 0.56256(10) 0.67108(9) 0.0114(4) Uani d . . . 1 . .
H H2A 0.333 0.5822 0.654 0.014 Uiso calc U . R 1 . .
C C3A 0.3852(2) 0.49464(10) 0.70111(10) 0.0140(4) Uani d . . . 1 . .
H H301 0.3124 0.4712 0.6781 0.017 Uiso calc U . R 1 . .
H H302 0.4662 0.4655 0.703 0.017 Uiso calc U . R 1 . .
C C4A 0.3383(2) 0.51471(10) 0.76598(10) 0.0140(4) Uani d . . . 1 . .
H H401 0.2424 0.5294 0.7658 0.017 Uiso calc U . R 1 . .
H H402 0.3493 0.4774 0.7958 0.017 Uiso calc U . R 1 . .
C C5A 0.5228(2) 0.56052(10) 0.62033(10) 0.0145(4) Uani d . . . 1 . .
C C6A 0.4816(2) 0.52407(11) 0.56061(10) 0.0176(5) Uani d . . . 1 . .
C C7A 0.4891(2) 0.58390(10) 0.83589(10) 0.0140(4) Uani d . . . 1 . .
C C8A 0.4862(2) 0.54829(11) 0.94542(10) 0.0162(5) Uani d . . . 1 . .
C C9A 0.3906(3) 0.50115(13) 0.97944(11) 0.0248(5) Uani d . . . 1 . .
H H901 0.2977 0.5183 0.9766 0.037 Uiso calc U . R 1 . .
H H902 0.4173 0.4982 1.0232 0.037 Uiso calc U . R 1 . .
H H903 0.395 0.4566 0.9605 0.037 Uiso calc U . R 1 . .
C C10A 0.6297(3) 0.52195(12) 0.94712(12) 0.0249(5) Uani d . . . 1 . .
H H10A 0.6312 0.4758 0.9314 0.037 Uiso calc U . R 1 . .
H H10B 0.6631 0.5227 0.99 0.037 Uiso calc U . R 1 . .
H H10C 0.6877 0.5502 0.9211 0.037 Uiso calc U . R 1 . .
C C11A 0.4741(3) 0.61924(12) 0.97054(11) 0.0266(6) Uani d . . . 1 . .
H H11A 0.5389 0.6484 0.9491 0.04 Uiso calc U . R 1 . .
H H11B 0.4936 0.6192 1.0152 0.04 Uiso calc U . R 1 . .
H H11C 0.3818 0.6358 0.9635 0.04 Uiso calc U . R 1 . .
C C12A 0.3967(2) 0.67569(10) 0.72391(9) 0.0114(4) Uani d . . . 1 . .
C C13A 0.4213(2) 0.79679(10) 0.73531(10) 0.0147(4) Uani d . . . 1 . .
H H13A 0.3392 0.7989 0.7081 0.018 Uiso calc U . R 1 . .
C C14A 0.5251(2) 0.84653(10) 0.70955(10) 0.0162(5) Uani d . . . 1 . .
H H14A 0.5479 0.8338 0.6664 0.019 Uiso calc U . R 1 . .
H H14B 0.4841 0.8918 0.7086 0.019 Uiso calc U . R 1 . .
C C15A 0.3770(2) 0.81406(10) 0.80116(10) 0.0146(4) Uani d . . . 1 . .
C C16A 0.4284(3) 0.78106(11) 0.85284(11) 0.0200(5) Uani d . . . 1 . .
H H16A 0.4926 0.746 0.8476 0.024 Uiso calc U . R 1 . .
C C17A 0.3867(3) 0.79901(12) 0.91215(11) 0.0254(6) Uani d . . . 1 . .
H H17A 0.4227 0.7763 0.9472 0.031 Uiso calc U . R 1 . .
C C18A 0.2929(3) 0.84986(12) 0.92049(12) 0.0239(5) Uani d . . . 1 . .
H H18A 0.2643 0.8619 0.9611 0.029 Uiso calc U . R 1 . .
C C19A 0.2411(2) 0.88305(11) 0.86921(12) 0.0228(5) Uani d . . . 1 . .
H H19A 0.1768 0.918 0.8747 0.027 Uiso calc U . R 1 . .
C C20A 0.2828(2) 0.86536(11) 0.80989(11) 0.0182(5) Uani d . . . 1 . .
H H20A 0.2469 0.8884 0.7749 0.022 Uiso calc U . R 1 . .
N N1B 0.9374(2) 0.81725(8) 0.79213(8) 0.0139(4) Uani d . . . 1 . .
N N2B 0.9798(2) 0.67438(9) 0.69121(8) 0.0126(4) Uani d . . D 1 . .
H H2D 1.060(2) 0.6675(12) 0.7007(12) 0.016(7) Uiso d . . D 1 . .
O O1B 0.93836(16) 0.92751(7) 0.76545(7) 0.0163(3) Uani d . . . 1 . .
O O2B 1.02121(16) 0.84591(7) 0.70097(7) 0.0152(3) Uani d . . . 1 . .
O O3B 0.78561(16) 0.73004(7) 0.71486(7) 0.0165(3) Uani d . . . 1 . .
O O4B 1.07686(16) 0.54352(7) 0.65799(7) 0.0181(3) Uani d . . . 1 . .
H H4B 1.081(3) 0.5068(16) 0.6802(15) 0.042(9) Uiso d . . . 1 . .
F F1B 1.17672(14) 0.67811(7) 0.85386(6) 0.0255(3) Uani d . . . 1 . .
F F2B 1.03412(16) 0.60606(6) 0.81460(6) 0.0277(3) Uani d . . . 1 . .
F F3B 1.07710(16) 0.66469(7) 0.96521(6) 0.0294(3) Uani d . . . 1 . .
F F4B 0.89988(16) 0.61222(8) 0.93260(7) 0.0332(4) Uani d . . . 1 . .
F F5B 1.09759(17) 0.56708(7) 0.92449(7) 0.0328(4) Uani d . . . 1 . .
C C1B 0.9818(2) 0.74818(9) 0.78006(9) 0.0127(4) Uani d . . . 1 . .
H H1B 1.0818 0.7468 0.7728 0.015 Uiso calc U . R 1 . .
C C2B 0.9453(2) 0.71194(10) 0.84188(9) 0.0159(5) Uani d . . . 1 . .
H H2B 0.8527 0.692 0.838 0.019 Uiso calc U . R 1 . .
C C3B 0.9412(3) 0.76857(11) 0.89042(10) 0.0194(5) Uani d . . . 1 . .
H H311 0.8828 0.7563 0.9261 0.023 Uiso calc U . R 1 . .
H H312 1.0333 0.7792 0.9058 0.023 Uiso calc U . R 1 . .
C C4B 0.8814(3) 0.82730(11) 0.85426(10) 0.0186(5) Uani d . . . 1 . .
H H411 0.7812 0.8254 0.8538 0.022 Uiso calc U . R 1 . .
H H412 0.9107 0.8707 0.872 0.022 Uiso calc U . R 1 . .
C C5B 1.0460(2) 0.65646(11) 0.85665(10) 0.0186(5) Uani d . . . 1 . .
C C6B 1.0298(3) 0.62443(11) 0.92100(11) 0.0219(5) Uani d . . . 1 . .
C C7B 0.9632(2) 0.86883(10) 0.75354(9) 0.0130(4) Uani d . . . 1 . .
C C8B 1.0262(2) 0.88829(10) 0.64444(10) 0.0164(5) Uani d . . . 1 . .
C C9B 0.8835(3) 0.90839(13) 0.62654(11) 0.0243(5) Uani d . . . 1 . .
H H911 0.8257 0.8685 0.6253 0.037 Uiso calc U . R 1 . .
H H912 0.8847 0.9296 0.5855 0.037 Uiso calc U . R 1 . .
H H913 0.8478 0.9401 0.6572 0.037 Uiso calc U . R 1 . .
C C10B 1.1180(3) 0.94837(12) 0.65459(12) 0.0276(6) Uani d . . . 1 . .
H H10D 1.0803 0.9767 0.6875 0.041 Uiso calc U . R 1 . .
H H10E 1.1244 0.9743 0.616 0.041 Uiso calc U . R 1 . .
H H10F 1.2085 0.9329 0.6667 0.041 Uiso calc U . R 1 . .
C C11B 1.0862(3) 0.84067(12) 0.59692(11) 0.0292(6) Uani d . . . 1 . .
H H11D 1.1754 0.8255 0.6111 0.044 Uiso calc U . R 1 . .
H H11E 1.0957 0.8638 0.557 0.044 Uiso calc U . R 1 . .
H H11F 1.0262 0.8019 0.5919 0.044 Uiso calc U . R 1 . .
C C12B 0.9059(2) 0.71710(10) 0.72482(9) 0.0113(4) Uani d . . . 1 . .
C C13B 0.9241(2) 0.63648(10) 0.63874(9) 0.0135(4) Uani d . . . 1 . .
H H13B 0.8251 0.6468 0.6363 0.016 Uiso calc U . R 1 . .
C C14B 0.9383(2) 0.56128(10) 0.65067(10) 0.0152(4) Uani d . . . 1 . .
H H14C 0.8874 0.5491 0.6887 0.018 Uiso calc U . R 1 . .
H H14D 0.899 0.5361 0.6154 0.018 Uiso calc U . R 1 . .
C C15B 0.9880(2) 0.65856(10) 0.57756(10) 0.0135(4) Uani d . . . 1 . .
C C16B 0.9057(2) 0.67217(11) 0.52671(10) 0.0194(5) Uani d . . . 1 . .
H H16B 0.8103 0.6668 0.53 0.023 Uiso calc U . R 1 . .
C C17B 0.9623(3) 0.69364(12) 0.47088(11) 0.0245(5) Uani d . . . 1 . .
H H17B 0.9052 0.7031 0.4365 0.029 Uiso calc U . R 1 . .
C C18B 1.1008(3) 0.70119(11) 0.46518(10) 0.0208(5) Uani d . . . 1 . .
H H18B 1.1389 0.7166 0.4272 0.025 Uiso calc U . R 1 . .
C C19B 1.1840(2) 0.68616(10) 0.51523(10) 0.0180(5) Uani d . . . 1 . .
H H19B 1.2796 0.6902 0.5112 0.022 Uiso calc U . R 1 . .
C C20B 1.1282(2) 0.66523(10) 0.57109(10) 0.0155(4) Uani d . . . 1 . .
H H20B 1.1858 0.6554 0.6052 0.019 Uiso calc U . R 1 . .

loop_
_atom_site_aniso_label
_atom_site_aniso_U_11
_atom_site_aniso_U_22
_atom_site_aniso_U_33
_atom_site_aniso_U_12
_atom_site_aniso_U_13
_atom_site_aniso_U_23
N1A 0.0178(10) 0.0145(8) 0.0115(8) -0.0058(7) -0.0013(8) 0.0022(7)
N2A 0.0100(11) 0.0116(9) 0.0210(9) 0.0004(7) -0.0022(8) -0.0023(7)
O1A 0.0200(9) 0.0191(8) 0.0151(7) -0.0061(7) -0.0028(7) 0.0007(6)
O2A 0.0212(9) 0.0233(8) 0.0104(7) -0.0072(7) -0.0024(6) 0.0041(6)
O3A 0.0114(9) 0.0160(7) 0.0257(8) -0.0004(6) 0.0001(7) -0.0036(6)
O4A 0.0138(8) 0.0135(7) 0.0287(9) 0.0005(6) 0.0001(7) -0.0047(6)
F1A 0.0110(7) 0.0279(7) 0.0217(7) 0.0039(5) -0.0005(6) -0.0028(5)
F2A 0.0274(8) 0.0169(6) 0.0195(6) -0.0082(5) 0.0050(6) 0.0013(5)
F3A 0.0392(9) 0.0173(6) 0.0229(7) -0.0045(6) 0.0027(6) -0.0070(5)
F4A 0.0271(8) 0.0363(8) 0.0190(7) 0.0064(6) -0.0082(6) -0.0053(6)
F5A 0.0295(8) 0.0371(8) 0.0185(7) -0.0028(6) 0.0100(6) -0.0071(6)
C1A 0.0123(11) 0.0121(9) 0.0117(10) -0.0015(8) 0.0006(9) 0.0006(8)
C2A 0.0120(11) 0.0098(9) 0.0126(10) 0.0010(8) -0.0016(9) -0.0001(7)
C3A 0.0155(11) 0.0098(9) 0.0168(11) -0.0018(8) 0.0009(9) -0.0012(8)
C4A 0.0156(11) 0.0107(9) 0.0156(10) -0.0041(8) 0.0009(9) -0.0014(8)
C5A 0.0146(12) 0.0122(10) 0.0169(10) -0.0002(8) -0.0006(9) 0.0012(8)
C6A 0.0170(12) 0.0189(10) 0.0168(11) 0.0012(9) 0.0019(10) -0.0021(8)
C7A 0.0146(12) 0.0133(10) 0.0142(10) -0.0003(8) 0.0017(9) 0.0011(8)
C8A 0.0168(12) 0.0212(11) 0.0105(10) -0.0003(9) -0.0028(9) 0.0020(8)
C9A 0.0222(14) 0.0344(14) 0.0177(12) -0.0027(10) -0.0001(10) 0.0097(10)
C10A 0.0201(13) 0.0279(12) 0.0268(13) 0.0020(10) -0.0002(11) 0.0040(10)
C11A 0.0372(16) 0.0256(12) 0.0170(11) 0.0050(11) -0.0005(11) -0.0026(9)
C12A 0.0129(12) 0.0135(10) 0.0079(9) -0.0025(8) 0.0008(8) -0.0015(7)
C13A 0.0147(12) 0.0102(10) 0.0194(11) -0.0009(8) -0.0031(9) -0.0018(8)
C14A 0.0174(12) 0.0127(10) 0.0186(11) -0.0002(8) -0.0013(9) -0.0005(8)
C15A 0.0110(11) 0.0115(9) 0.0215(11) -0.0042(8) -0.0011(9) -0.0020(8)
C16A 0.0204(13) 0.0159(10) 0.0238(12) 0.0014(9) -0.0020(10) -0.0034(9)
C17A 0.0321(16) 0.0223(12) 0.0219(12) 0.0004(10) -0.0038(11) -0.0005(9)
C18A 0.0257(14) 0.0234(12) 0.0226(12) -0.0040(10) 0.0039(11) -0.0082(10)
C19A 0.0163(12) 0.0190(11) 0.0330(13) -0.0012(9) 0.0033(10) -0.0062(10)
C20A 0.0147(12) 0.0145(10) 0.0253(12) -0.0018(8) -0.0010(10) -0.0004(9)
N1B 0.0197(10) 0.0099(8) 0.0122(8) 0.0020(7) 0.0026(8) -0.0014(6)
N2B 0.0108(10) 0.0138(8) 0.0132(9) 0.0011(7) -0.0010(7) -0.0018(7)
O1B 0.0201(9) 0.0108(7) 0.0180(7) 0.0015(6) -0.0014(7) -0.0025(6)
O2B 0.0204(9) 0.0115(7) 0.0138(7) 0.0028(6) 0.0043(6) 0.0018(6)
O3B 0.0135(9) 0.0164(8) 0.0195(8) 0.0021(6) -0.0010(7) -0.0039(6)
O4B 0.0144(8) 0.0136(7) 0.0263(8) 0.0020(6) 0.0001(7) 0.0055(6)
F1B 0.0162(7) 0.0322(7) 0.0282(7) 0.0007(6) 0.0019(6) 0.0095(6)
F2B 0.0461(10) 0.0175(6) 0.0195(6) 0.0071(6) -0.0033(7) -0.0033(5)
F3B 0.0396(9) 0.0296(7) 0.0191(7) 0.0005(7) -0.0076(7) -0.0009(6)
F4B 0.0267(9) 0.0412(8) 0.0316(8) -0.0082(7) 0.0032(7) 0.0140(7)
F5B 0.0459(10) 0.0226(7) 0.0298(7) 0.0098(6) -0.0052(7) 0.0066(6)
C1B 0.0162(12) 0.0087(9) 0.0131(10) 0.0012(8) 0.0004(9) 0.0004(7)
C2B 0.0201(13) 0.0146(10) 0.0131(10) 0.0003(9) 0.0010(9) 0.0019(8)
C3B 0.0273(14) 0.0179(11) 0.0130(10) 0.0019(10) 0.0018(10) -0.0003(8)
C4B 0.0269(13) 0.0173(11) 0.0118(10) 0.0027(9) 0.0046(10) -0.0020(8)
C5B 0.0203(12) 0.0169(10) 0.0186(11) -0.0011(9) 0.0022(10) -0.0018(8)
C6B 0.0230(14) 0.0195(11) 0.0231(12) 0.0000(9) -0.0016(11) 0.0026(9)
C7B 0.0110(11) 0.0138(10) 0.0142(10) -0.0009(8) -0.0026(9) -0.0022(8)
C8B 0.0202(12) 0.0148(10) 0.0143(10) 0.0018(9) 0.0053(9) 0.0051(8)
C9B 0.0227(14) 0.0329(13) 0.0174(11) 0.0044(10) 0.0014(10) 0.0019(10)
C10B 0.0304(15) 0.0240(13) 0.0283(13) -0.0095(11) 0.0037(11) 0.0081(10)
C11B 0.0440(17) 0.0228(12) 0.0207(12) 0.0096(11) 0.0154(12) 0.0050(9)
C12B 0.0122(12) 0.0084(9) 0.0132(10) -0.0012(8) 0.0022(9) 0.0029(7)
C13B 0.0131(11) 0.0131(10) 0.0143(10) 0.0009(8) -0.0016(9) -0.0028(8)
C14B 0.0141(11) 0.0136(10) 0.0179(10) -0.0014(8) 0.0000(9) -0.0006(8)
C15B 0.0172(12) 0.0087(9) 0.0145(10) 0.0012(8) -0.0014(9) -0.0033(8)
C16B 0.0151(12) 0.0243(12) 0.0188(11) 0.0028(9) -0.0031(10) -0.0029(9)
C17B 0.0283(15) 0.0308(13) 0.0144(11) 0.0039(11) -0.0055(10) 0.0009(9)
C18B 0.0279(14) 0.0209(11) 0.0137(11) 0.0008(10) 0.0026(10) 0.0005(9)
C19B 0.0173(12) 0.0146(10) 0.0219(11) 0.0004(8) 0.0022(10) -0.0013(9)
C20B 0.0172(12) 0.0134(10) 0.0159(11) 0.0021(8) -0.0020(9) -0.0009(8)

loop_
_atom_type_symbol
_atom_type_description
_atom_type_scat_dispersion_real
_atom_type_scat_dispersion_imag
_atom_type_scat_source
C C 0.0181 0.0091 'International Tables Vol C Tables 4.2.6.8 and 6.1.1.4'
H H 0.0000 0.0000 'International Tables Vol C Tables 4.2.6.8 and 6.1.1.4'
N N 0.0311 0.0180 'International Tables Vol C Tables 4.2.6.8 and 6.1.1.4'
O O 0.0492 0.0322 'International Tables Vol C Tables 4.2.6.8 and 6.1.1.4'
F F 0.0727 0.0534 'International Tables Vol C Tables 4.2.6.8 and 6.1.1.4'

loop_
_geom_angle_atom_site_label_1
_geom_angle_atom_site_label_2
_geom_angle_atom_site_label_3
_geom_angle_site_symmetry_1
_geom_angle_site_symmetry_3
_geom_angle
_geom_angle_publ_flag
C7A N1A C4A . . 127.40(17) ?
C7A N1A C1A . . 120.01(17) ?
C4A N1A C1A . . 112.04(16) ?
C12A N2A C13A . . 121.6(2) ?
C12A N2A H2C . . 118.2(17) ?
C13A N2A H2C . . 119.9(17) ?
C7A O2A C8A . . 120.89(17) ?
C14A O4A H4A . . 105.(2) ?
N1A C1A C12A . . 109.77(16) ?
N1A C1A C2A . . 103.17(15) ?
C12A C1A C2A . . 110.49(17) ?
N1A C1A H1A . . 111.1 ?
C12A C1A H1A . . 111.1 ?
C2A C1A H1A . . 111.1 ?
C5A C2A C3A . . 115.40(17) ?
C5A C2A C1A . . 109.77(17) ?
C3A C2A C1A . . 105.48(16) ?
C5A C2A H2A . . 108.7 ?
C3A C2A H2A . . 108.7 ?
C1A C2A H2A . . 108.7 ?
C4A C3A C2A . . 102.64(15) ?
C4A C3A H301 . . 111.2 ?
C2A C3A H301 . . 111.2 ?
C4A C3A H302 . . 111.2 ?
C2A C3A H302 . . 111.2 ?
H301 C3A H302 . . 109.2 ?
N1A C4A C3A . . 102.18(17) ?
N1A C4A H401 . . 111.3 ?
C3A C4A H401 . . 111.3 ?
N1A C4A H402 . . 111.3 ?
C3A C4A H402 . . 111.3 ?
H401 C4A H402 . . 109.2 ?
F1A C5A F2A . . 105.94(17) ?
F1A C5A C2A . . 111.68(17) ?
F2A C5A C2A . . 110.27(16) ?
F1A C5A C6A . . 106.62(17) ?
F2A C5A C6A . . 105.47(16) ?
C2A C5A C6A . . 116.21(19) ?
F3A C6A F4A . . 108.67(19) ?
F3A C6A F5A . . 107.79(17) ?
F4A C6A F5A . . 107.83(18) ?
F3A C6A C5A . . 111.78(18) ?
F4A C6A C5A . . 109.50(17) ?
F5A C6A C5A . . 111.15(19) ?
O1A C7A O2A . . 126.38(19) ?
O1A C7A N1A . . 123.47(19) ?
O2A C7A N1A . . 110.15(18) ?
O2A C8A C10A . . 109.26(18) ?
O2A C8A C11A . . 110.22(18) ?
C10A C8A C11A . . 112.9(2) ?
O2A C8A C9A . . 102.31(17) ?
C10A C8A C9A . . 110.77(19) ?
C11A C8A C9A . . 110.8(2) ?
C8A C9A H901 . . 109.5 ?
C8A C9A H902 . . 109.5 ?
H901 C9A H902 . . 109.5 ?
C8A C9A H903 . . 109.5 ?
H901 C9A H903 . . 109.5 ?
H902 C9A H903 . . 109.5 ?
C8A C10A H10A . . 109.5 ?
C8A C10A H10B . . 109.5 ?
H10A C10A H10B . . 109.5 ?
C8A C10A H10C . . 109.5 ?
H10A C10A H10C . . 109.5 ?
H10B C10A H10C . . 109.5 ?
C8A C11A H11A . . 109.5 ?
C8A C11A H11B . . 109.5 ?
H11A C11A H11B . . 109.5 ?
C8A C11A H11C . . 109.5 ?
H11A C11A H11C . . 109.5 ?
H11B C11A H11C . . 109.5 ?
O3A C12A N2A . . 123.1(2) ?
O3A C12A C1A . . 121.55(18) ?
N2A C12A C1A . . 115.35(19) ?
N2A C13A C15A . . 112.51(17) ?
N2A C13A C14A . . 108.81(18) ?
C15A C13A C14A . . 112.51(17) ?
N2A C13A H13A . . 107.6 ?
C15A C13A H13A . . 107.6 ?
C14A C13A H13A . . 107.6 ?
O4A C14A C13A . . 112.58(17) ?
O4A C14A H14A . . 109.1 ?
C13A C14A H14A . . 109.1 ?
O4A C14A H14B . . 109.1 ?
C13A C14A H14B . . 109.1 ?
H14A C14A H14B . . 107.8 ?
C16A C15A C20A . . 118.9(2) ?
C16A C15A C13A . . 122.25(19) ?
C20A C15A C13A . . 118.86(19) ?
C17A C16A C15A . . 120.4(2) ?
C17A C16A H16A . . 119.8 ?
C15A C16A H16A . . 119.8 ?
C18A C17A C16A . . 120.4(2) ?
C18A C17A H17A . . 119.8 ?
C16A C17A H17A . . 119.8 ?
C17A C18A C19A . . 119.6(2) ?
C17A C18A H18A . . 120.2 ?
C19A C18A H18A . . 120.2 ?
C18A C19A C20A . . 120.2(2) ?
C18A C19A H19A . . 119.9 ?
C20A C19A H19A . . 119.9 ?
C19A C20A C15A . . 120.5(2) ?
C19A C20A H20A . . 119.7 ?
C15A C20A H20A . . 119.7 ?
C7B N1B C4B . . 122.10(17) ?
C7B N1B C1B . . 123.45(17) ?
C4B N1B C1B . . 113.78(16) ?
C12B N2B C13B . . 122.87(19) ?
C12B N2B H2D . . 119.6(18) ?
C13B N2B H2D . . 117.5(17) ?
C7B O2B C8B . . 120.66(15) ?
C14B O4B H4B . . 108.(2) ?
N1B C1B C12B . . 111.75(17) ?
N1B C1B C2B . . 102.45(16) ?
C12B C1B C2B . . 111.24(17) ?
N1B C1B H1B . . 110.4 ?
C12B C1B H1B . . 110.4 ?
C2B C1B H1B . . 110.4 ?
C5B C2B C3B . . 114.18(19) ?
C5B C2B C1B . . 111.47(18) ?
C3B C2B C1B . . 104.23(16) ?
C5B C2B H2B . . 108.9 ?
C3B C2B H2B . . 108.9 ?
C1B C2B H2B . . 108.9 ?
C4B C3B C2B . . 103.15(17) ?
C4B C3B H311 . . 111.1 ?
C2B C3B H311 . . 111.1 ?
C4B C3B H312 . . 111.1 ?
C2B C3B H312 . . 111.1 ?
H311 C3B H312 . . 109.1 ?
N1B C4B C3B . . 102.47(17) ?
N1B C4B H411 . . 111.3 ?
C3B C4B H411 . . 111.3 ?
N1B C4B H412 . . 111.3 ?
C3B C4B H412 . . 111.3 ?
H411 C4B H412 . . 109.2 ?
F2B C5B F1B . . 106.72(18) ?
F2B C5B C2B . . 110.06(19) ?
F1B C5B C2B . . 112.24(18) ?
F2B C5B C6B . . 106.54(17) ?
F1B C5B C6B . . 105.73(19) ?
C2B C5B C6B . . 115.06(19) ?
F5B C6B F4B . . 108.51(19) ?
F5B C6B F3B . . 107.64(19) ?
F4B C6B F3B . . 108.3(2) ?
F5B C6B C5B . . 110.94(19) ?
F4B C6B C5B . . 110.3(2) ?
F3B C6B C5B . . 110.99(18) ?
O1B C7B N1B . . 124.35(19) ?
O1B C7B O2B . . 125.83(19) ?
N1B C7B O2B . . 109.82(16) ?
O2B C8B C9B . . 109.20(18) ?
O2B C8B C11B . . 102.11(16) ?
C9B C8B C11B . . 110.9(2) ?
O2B C8B C10B . . 110.62(18) ?
C9B C8B C10B . . 112.5(2) ?
C11B C8B C10B . . 111.1(2) ?
C8B C9B H911 . . 109.5 ?
C8B C9B H912 . . 109.5 ?
H911 C9B H912 . . 109.5 ?
C8B C9B H913 . . 109.5 ?
H911 C9B H913 . . 109.5 ?
H912 C9B H913 . . 109.5 ?
C8B C10B H10D . . 109.5 ?
C8B C10B H10E . . 109.5 ?
H10D C10B H10E . . 109.5 ?
C8B C10B H10F . . 109.5 ?
H10D C10B H10F . . 109.5 ?
H10E C10B H10F . . 109.5 ?
C8B C11B H11D . . 109.5 ?
C8B C11B H11E . . 109.5 ?
H11D C11B H11E . . 109.5 ?
C8B C11B H11F . . 109.5 ?
H11D C11B H11F . . 109.5 ?
H11E C11B H11F . . 109.5 ?
O3B C12B N2B . . 124.39(19) ?
O3B C12B C1B . . 121.26(19) ?
N2B C12B C1B . . 114.32(19) ?
N2B C13B C15B . . 111.22(17) ?
N2B C13B C14B . . 110.04(17) ?
C15B C13B C14B . . 113.02(17) ?
N2B C13B H13B . . 107.4 ?
C15B C13B H13B . . 107.4 ?
C14B C13B H13B . . 107.4 ?
O4B C14B C13B . . 110.55(18) ?
O4B C14B H14C . . 109.5 ?
C13B C14B H14C . . 109.5 ?
O4B C14B H14D . . 109.5 ?
C13B C14B H14D . . 109.5 ?
H14C C14B H14D . . 108.1 ?
C16B C15B C20B . . 118.8(2) ?
C16B C15B C13B . . 119.7(2) ?
C20B C15B C13B . . 121.52(19) ?
C15B C16B C17B . . 120.4(2) ?
C15B C16B H16B . . 119.8 ?
C17B C16B H16B . . 119.8 ?
C18B C17B C16B . . 120.5(2) ?
C18B C17B H17B . . 119.7 ?
C16B C17B H17B . . 119.7 ?
C17B C18B C19B . . 119.5(2) ?
C17B C18B H18B . . 120.2 ?
C19B C18B H18B . . 120.2 ?
C20B C19B C18B . . 120.2(2) ?
C20B C19B H19B . . 119.9 ?
C18B C19B H19B . . 119.9 ?
C19B C20B C15B . . 120.6(2) ?
C19B C20B H20B . . 119.7 ?
C15B C20B H20B . . 119.7 ?

loop_
_geom_bond_atom_site_label_1
_geom_bond_atom_site_label_2
_geom_bond_site_symmetry_2
_geom_bond_distance
_geom_bond_publ_flag
N1A C7A . 1.353(3) ?
N1A C4A . 1.465(3) ?
N1A C1A . 1.465(3) ?
N2A C12A . 1.337(3) ?
N2A C13A . 1.458(3) ?
N2A H2C . 0.81(3) ?
O1A C7A . 1.219(3) ?
O2A C7A . 1.351(3) ?
O2A C8A . 1.480(3) ?
O3A C12A . 1.230(3) ?
O4A C14A . 1.419(3) ?
O4A H4A . 0.87(3) ?
F1A C5A . 1.361(3) ?
F2A C5A . 1.370(2) ?
F3A C6A . 1.325(3) ?
F4A C6A . 1.331(3) ?
F5A C6A . 1.333(3) ?
C1A C12A . 1.532(3) ?
C1A C2A . 1.556(3) ?
C1A H1A . 1.0 ?
C2A C5A . 1.502(3) ?
C2A C3A . 1.537(3) ?
C2A H2A . 1.0 ?
C3A C4A . 1.525(3) ?
C3A H301 . 0.99 ?
C3A H302 . 0.99 ?
C4A H401 . 0.99 ?
C4A H402 . 0.99 ?
C5A C6A . 1.532(3) ?
C8A C10A . 1.510(3) ?
C8A C11A . 1.520(3) ?
C8A C9A . 1.521(3) ?
C9A H901 . 0.98 ?
C9A H902 . 0.98 ?
C9A H903 . 0.98 ?
C10A H10A . 0.98 ?
C10A H10B . 0.98 ?
C10A H10C . 0.98 ?
C11A H11A . 0.98 ?
C11A H11B . 0.98 ?
C11A H11C . 0.98 ?
C13A C15A . 1.523(3) ?
C13A C14A . 1.530(3) ?
C13A H13A . 1.0 ?
C14A H14A . 0.99 ?
C14A H14B . 0.99 ?
C15A C16A . 1.389(3) ?
C15A C20A . 1.395(3) ?
C16A C17A . 1.389(3) ?
C16A H16A . 0.95 ?
C17A C18A . 1.385(4) ?
C17A H17A . 0.95 ?
C18A C19A . 1.385(4) ?
C18A H18A . 0.95 ?
C19A C20A . 1.387(3) ?
C19A H19A . 0.95 ?
C20A H20A . 0.95 ?
N1B C7B . 1.347(3) ?
N1B C4B . 1.461(3) ?
N1B C1B . 1.469(2) ?
N2B C12B . 1.335(3) ?
N2B C13B . 1.466(3) ?
N2B H2D . 0.83(2) ?
O1B C7B . 1.223(2) ?
O2B C7B . 1.348(3) ?
O2B C8B . 1.483(2) ?
O3B C12B . 1.234(3) ?
O4B C14B . 1.421(3) ?
O4B H4B . 0.88(3) ?
F1B C5B . 1.361(3) ?
F2B C5B . 1.358(3) ?
F3B C6B . 1.330(3) ?
F4B C6B . 1.328(3) ?
F5B C6B . 1.328(3) ?
C1B C12B . 1.536(3) ?
C1B C2B . 1.557(3) ?
C1B H1B . 1.0 ?
C2B C5B . 1.521(3) ?
C2B C3B . 1.540(3) ?
C2B H2B . 1.0 ?
C3B C4B . 1.525(3) ?
C3B H311 . 0.99 ?
C3B H312 . 0.99 ?
C4B H411 . 0.99 ?
C4B H412 . 0.99 ?
C5B C6B . 1.534(3) ?
C8B C9B . 1.514(3) ?
C8B C11B . 1.516(3) ?
C8B C10B . 1.518(3) ?
C9B H911 . 0.98 ?
C9B H912 . 0.98 ?
C9B H913 . 0.98 ?
C10B H10D . 0.98 ?
C10B H10E . 0.98 ?
C10B H10F . 0.98 ?
C11B H11D . 0.98 ?
C11B H11E . 0.98 ?
C11B H11F . 0.98 ?
C13B C15B . 1.525(3) ?
C13B C14B . 1.528(3) ?
C13B H13B . 1.0 ?
C14B H14C . 0.99 ?
C14B H14D . 0.99 ?
C15B C16B . 1.390(3) ?
C15B C20B . 1.396(3) ?
C16B C17B . 1.393(3) ?
C16B H16B . 0.95 ?
C17B C18B . 1.380(4) ?
C17B H17B . 0.95 ?
C18B C19B . 1.388(3) ?
C18B H18B . 0.95 ?
C19B C20B . 1.387(3) ?
C19B H19B . 0.95 ?
C20B H20B . 0.95 ?

loop_
_geom_hbond_atom_site_label_D
_geom_hbond_atom_site_label_H
_geom_hbond_atom_site_label_A
_geom_hbond_site_symmetry_A
_geom_hbond_distance_DH
_geom_hbond_distance_HA
_geom_hbond_distance_DA
_geom_hbond_angle_DHA
_geom_hbond_publ_flag
N2A H2C O3B . 0.81(3) 2.30(3) 3.065(3) 158.(2) ?
O4A H4A O3B . 0.87(3) 1.95(3) 2.817(2) 176.(3) ?
N2B H2D O3A 1_655 0.83(2) 2.14(2) 2.950(3) 163.(2) ?
O4B H4B O1B 3_746 0.88(3) 1.98(3) 2.846(2) 171.(3) ?

loop_
_geom_torsion_atom_site_label_1
_geom_torsion_atom_site_label_2
_geom_torsion_atom_site_label_3
_geom_torsion_atom_site_label_4
_geom_torsion_site_symmetry_1
_geom_torsion_site_symmetry_2
_geom_torsion_site_symmetry_3
_geom_torsion_site_symmetry_4
_geom_torsion
_geom_torsion_publ_flag
C7A N1A C1A C12A . . . . -81.0(2) ?
C4A N1A C1A C12A . . . . 106.82(19) ?
C7A N1A C1A C2A . . . . 161.19(19) ?
C4A N1A C1A C2A . . . . -11.0(2) ?
N1A C1A C2A C5A . . . . -138.64(17) ?
C12A C1A C2A C5A . . . . 104.08(19) ?
N1A C1A C2A C3A . . . . -13.7(2) ?
C12A C1A C2A C3A . . . . -130.99(18) ?
C5A C2A C3A C4A . . . . 153.31(18) ?
C1A C2A C3A C4A . . . . 32.0(2) ?
C7A N1A C4A C3A . . . . -140.3(2) ?
C1A N1A C4A C3A . . . . 31.2(2) ?
C2A C3A C4A N1A . . . . -37.6(2) ?
C3A C2A C5A F1A . . . . -55.2(2) ?
C1A C2A C5A F1A . . . . 63.8(2) ?
C3A C2A C5A F2A . . . . -172.70(17) ?
C1A C2A C5A F2A . . . . -53.7(2) ?
C3A C2A C5A C6A . . . . 67.4(2) ?
C1A C2A C5A C6A . . . . -173.62(17) ?
F1A C5A C6A F3A . . . . 66.4(2) ?
F2A C5A C6A F3A . . . . 178.73(18) ?
C2A C5A C6A F3A . . . . -58.8(2) ?
F1A C5A C6A F4A . . . . -173.11(17) ?
F2A C5A C6A F4A . . . . -60.8(2) ?
C2A C5A C6A F4A . . . . 61.7(2) ?
F1A C5A C6A F5A . . . . -54.1(2) ?
F2A C5A C6A F5A . . . . 58.2(2) ?
C2A C5A C6A F5A . . . . -179.29(17) ?
C8A O2A C7A O1A . . . . -2.6(3) ?
C8A O2A C7A N1A . . . . 177.54(18) ?
C4A N1A C7A O1A . . . . 169.2(2) ?
C1A N1A C7A O1A . . . . -1.6(3) ?
C4A N1A C7A O2A . . . . -11.0(3) ?
C1A N1A C7A O2A . . . . 178.21(17) ?
C7A O2A C8A C10A . . . . -66.3(2) ?
C7A O2A C8A C11A . . . . 58.3(3) ?
C7A O2A C8A C9A . . . . 176.22(19) ?
C13A N2A C12A O3A . . . . 4.4(3) ?
C13A N2A C12A C1A . . . . -175.02(18) ?
N1A C1A C12A O3A . . . . -66.2(2) ?
C2A C1A C12A O3A . . . . 46.9(3) ?
N1A C1A C12A N2A . . . . 113.2(2) ?
C2A C1A C12A N2A . . . . -133.70(19) ?
C12A N2A C13A C15A . . . . 83.4(2) ?
C12A N2A C13A C14A . . . . -151.25(19) ?
N2A C13A C14A O4A . . . . -64.7(2) ?
C15A C13A C14A O4A . . . . 60.6(2) ?
N2A C13A C15A C16A . . . . 22.3(3) ?
C14A C13A C15A C16A . . . . -101.0(2) ?
N2A C13A C15A C20A . . . . -158.5(2) ?
C14A C13A C15A C20A . . . . 78.2(3) ?
C20A C15A C16A C17A . . . . -0.1(3) ?
C13A C15A C16A C17A . . . . 179.1(2) ?
C15A C16A C17A C18A . . . . 0.2(4) ?
C16A C17A C18A C19A . . . . -0.3(4) ?
C17A C18A C19A C20A . . . . 0.1(4) ?
C18A C19A C20A C15A . . . . 0.0(3) ?
C16A C15A C20A C19A . . . . -0.1(3) ?
C13A C15A C20A C19A . . . . -179.3(2) ?
C7B N1B C1B C12B . . . . -68.7(3) ?
C4B N1B C1B C12B . . . . 120.5(2) ?
C7B N1B C1B C2B . . . . 172.1(2) ?
C4B N1B C1B C2B . . . . 1.3(2) ?
N1B C1B C2B C5B . . . . -146.92(18) ?
C12B C1B C2B C5B . . . . 93.5(2) ?
N1B C1B C2B C3B . . . . -23.3(2) ?
C12B C1B C2B C3B . . . . -142.83(19) ?
C5B C2B C3B C4B . . . . 158.24(19) ?
C1B C2B C3B C4B . . . . 36.4(2) ?
C7B N1B C4B C3B . . . . -149.7(2) ?
C1B N1B C4B C3B . . . . 21.3(3) ?
C2B C3B C4B N1B . . . . -34.7(2) ?
C3B C2B C5B F2B . . . . 174.52(18) ?
C1B C2B C5B F2B . . . . -67.7(2) ?
C3B C2B C5B F1B . . . . -66.8(2) ?
C1B C2B C5B F1B . . . . 51.0(2) ?
C3B C2B C5B C6B . . . . 54.2(3) ?
C1B C2B C5B C6B . . . . 171.95(18) ?
F2B C5B C6B F5B . . . . 42.7(3) ?
F1B C5B C6B F5B . . . . -70.6(2) ?
C2B C5B C6B F5B . . . . 164.9(2) ?
F2B C5B C6B F4B . . . . -77.6(2) ?
F1B C5B C6B F4B . . . . 169.09(18) ?
C2B C5B C6B F4B . . . . 44.6(3) ?
F2B C5B C6B F3B . . . . 162.28(19) ?
F1B C5B C6B F3B . . . . 49.0(2) ?
C2B C5B C6B F3B . . . . -75.5(3) ?
C4B N1B C7B O1B . . . . -2.7(3) ?
C1B N1B C7B O1B . . . . -172.8(2) ?
C4B N1B C7B O2B . . . . 176.51(19) ?
C1B N1B C7B O2B . . . . 6.4(3) ?
C8B O2B C7B O1B . . . . -17.4(3) ?
C8B O2B C7B N1B . . . . 163.39(18) ?
C7B O2B C8B C9B . . . . -57.3(2) ?
C7B O2B C8B C11B . . . . -174.8(2) ?
C7B O2B C8B C10B . . . . 67.0(3) ?
C13B N2B C12B O3B . . . . -1.4(3) ?
C13B N2B C12B C1B . . . . 176.41(17) ?
N1B C1B C12B O3B . . . . -35.7(3) ?
C2B C1B C12B O3B . . . . 78.1(2) ?
N1B C1B C12B N2B . . . . 146.41(18) ?
C2B C1B C12B N2B . . . . -99.8(2) ?
C12B N2B C13B C15B . . . . 113.6(2) ?
C12B N2B C13B C14B . . . . -120.4(2) ?
N2B C13B C14B O4B . . . . -60.2(2) ?
C15B C13B C14B O4B . . . . 64.8(2) ?
N2B C13B C15B C16B . . . . -132.4(2) ?
C14B C13B C15B C16B . . . . 103.3(2) ?
N2B C13B C15B C20B . . . . 47.9(3) ?
C14B C13B C15B C20B . . . . -76.4(3) ?
C20B C15B C16B C17B . . . . -1.5(3) ?
C13B C15B C16B C17B . . . . 178.7(2) ?
C15B C16B C17B C18B . . . . 0.5(3) ?
C16B C17B C18B C19B . . . . 1.1(4) ?
C17B C18B C19B C20B . . . . -1.5(3) ?
C18B C19B C20B C15B . . . . 0.5(3) ?
C16B C15B C20B C19B . . . . 1.1(3) ?
C13B C15B C20B C19B . . . . -179.23(18) ?
